data_4300509
_journal_name_full 'Inorganic Chemistry'
_journal_paper_doi 10.1021/ic051471v
_journal_year 2006
_chemical_formula_sum 'C112 H100 Fe2 N2 O9'
_chemical_formula_weight 1729.64
_space_group_IT_number 2
_symmetry_cell_setting triclinic
_symmetry_space_group_name_Hall '-P 1'
_symmetry_space_group_name_H-M 'P -1'
_cell_angle_alpha 115.140(3)
_cell_angle_beta 91.959(4)
_cell_angle_gamma 93.572(4)
_cell_formula_units_Z 2
_cell_length_a 14.516(3)
_cell_length_b 17.236(4)
_cell_length_c 20.031(5)
_cell_measurement_temperature 173(2)
_cell_volume 4517.8(18)
_diffrn_ambient_temperature 173(2)
_exptl_crystal_density_diffrn 1.271
_cod_depositor_comments
;
The following automatic conversions were performed:
'_symmetry_cell_setting' value 'Triclinic' changed to 'triclinic'
according to '/home/saulius/struct/CIF-dictionaries/cif_core.dic'
dictionary named 'cif_core.dic' version 2.4.1 from 2010-06-29.

Automatic conversion script
Id: cif_fix_enum 1527 2010-12-29 10:47:43Z saulius 
;
_cod_database_code 4300509

loop_
_symmetry_equiv_pos_as_xyz
'x, y, z'
'-x, -y, -z'

loop_
_atom_site_label
_atom_site_type_symbol
_atom_site_fract_x
_atom_site_fract_y
_atom_site_fract_z
_atom_site_U_iso_or_equiv
_atom_site_adp_type
_atom_site_occupancy
_atom_site_symmetry_multiplicity
_atom_site_calc_flag
_atom_site_refinement_flags
_atom_site_disorder_assembly
_atom_site_disorder_group
Fe1 Fe 0.775964(17) 0.414385(15) 0.208173(13) 0.02065(7) Uani 1 1 d . . .
Fe2 Fe 0.738743(17) 0.580487(15) 0.300810(13) 0.02137(7) Uani 1 1 d . . .
N1 N 0.79967(10) 0.28996(9) 0.13435(8) 0.0252(3) Uani 1 1 d . . .
N2 N 0.71063(11) 0.70256(9) 0.37827(8) 0.0262(3) Uani 1 1 d . . .
O1 O 0.71748(9) 0.44973(8) 0.12678(7) 0.0264(3) Uani 1 1 d . . .
O2 O 0.89479(8) 0.48184(8) 0.20704(7) 0.0242(3) Uani 1 1 d . . .
O3 O 0.82566(8) 0.40895(8) 0.30745(6) 0.0244(3) Uani 1 1 d . . .
O4 O 0.64823(8) 0.39072(8) 0.23743(7) 0.0246(3) Uani 1 1 d . . .
O5 O 0.73317(9) 0.58991(8) 0.20348(7) 0.0260(3) Uani 1 1 d . . .
O6 O 0.88572(8) 0.60476(8) 0.30745(7) 0.0255(3) Uani 1 1 d . . .
O7 O 0.75793(8) 0.52882(8) 0.37334(7) 0.0243(3) Uani 1 1 d . . .
O8 O 0.60027(8) 0.52299(8) 0.27957(7) 0.0256(3) Uani 1 1 d . . .
C1 C 0.8353(2) 0.27017(15) 0.07038(15) 0.0678(9) Uani 1 1 d . . .
H1A H 0.8503 0.3150 0.0559 0.081 Uiso 1 1 calc R . .
C2 C 0.8521(2) 0.18750(15) 0.02329(15) 0.0712(10) Uani 1 1 d . . .
H2A H 0.8797 0.1770 -0.0217 0.085 Uiso 1 1 calc R . .
C3 C 0.82960(14) 0.12072(12) 0.04046(11) 0.0318(4) Uani 1 1 d . . .
C4 C 0.7922(2) 0.14152(14) 0.10654(14) 0.0618(8) Uani 1 1 d . . .
H4A H 0.7751 0.0977 0.1218 0.074 Uiso 1 1 calc R . .
C5 C 0.7788(2) 0.22632(14) 0.15164(14) 0.0585(8) Uani 1 1 d . . .
H5A H 0.7531 0.2389 0.1977 0.070 Uiso 1 1 calc R . .
C6 C 0.84723(18) 0.02908(13) -0.01145(13) 0.0457(6) Uani 1 1 d . . .
H6A H 0.8143 0.0142 -0.0600 0.055 Uiso 1 1 calc R . .
H6B H 0.9142 0.0270 -0.0190 0.055 Uiso 1 1 calc R . .
C7 C 0.81772(15) -0.03835(12) 0.01446(12) 0.0375(5) Uani 1 1 d . . .
C8 C 0.73423(16) -0.08819(14) -0.01122(13) 0.0437(5) Uani 1 1 d . . .
H8A H 0.6948 -0.0799 -0.0461 0.052 Uiso 1 1 calc R . .
C9 C 0.70734(17) -0.14966(15) 0.01302(14) 0.0472(6) Uani 1 1 d . . .
H9A H 0.6500 -0.1833 -0.0053 0.057 Uiso 1 1 calc R . .
C10 C 0.76329(17) -0.16210(14) 0.06353(14) 0.0465(6) Uani 1 1 d . . .
H10A H 0.7453 -0.2048 0.0798 0.056 Uiso 1 1 calc R . .
C11 C 0.84534(17) -0.11252(14) 0.09046(15) 0.0491(6) Uani 1 1 d . . .
H11A H 0.8837 -0.1202 0.1262 0.059 Uiso 1 1 calc R . .
C12 C 0.87256(16) -0.05163(14) 0.06596(14) 0.0467(6) Uani 1 1 d . . .
H12A H 0.9300 -0.0182 0.0847 0.056 Uiso 1 1 calc R . .
C13 C 0.62761(14) 0.71744(12) 0.40525(11) 0.0336(4) Uani 1 1 d . . .
H13A H 0.5796 0.6721 0.3869 0.040 Uiso 1 1 calc R . .
C14 C 0.60881(15) 0.79667(12) 0.45898(12) 0.0361(5) Uani 1 1 d . . .
H14A H 0.5490 0.8048 0.4773 0.043 Uiso 1 1 calc R . .
C15 C 0.67717(14) 0.86376(12) 0.48581(11) 0.0308(4) Uani 1 1 d . . .
C16 C 0.76306(15) 0.84728(13) 0.45751(12) 0.0383(5) Uani 1 1 d . . .
H16A H 0.8121 0.8916 0.4745 0.046 Uiso 1 1 calc R . .
C17 C 0.77755(14) 0.76689(12) 0.40491(12) 0.0340(4) Uani 1 1 d . . .
H17A H 0.8373 0.7566 0.3868 0.041 Uiso 1 1 calc R . .
C18 C 0.65939(17) 0.95221(12) 0.54265(12) 0.0387(5) Uani 1 1 d . . .
H18A H 0.7044 0.9698 0.5858 0.046 Uiso 1 1 calc R . .
H18B H 0.5965 0.9503 0.5598 0.046 Uiso 1 1 calc R . .
C19 C 0.66780(15) 1.01788(12) 0.51112(11) 0.0344(5) Uani 1 1 d . . .
C20 C 0.60807(17) 1.01166(15) 0.45376(14) 0.0474(6) Uani 1 1 d . . .
H20A H 0.5599 0.9665 0.4347 0.057 Uiso 1 1 calc R . .
C21 C 0.61740(18) 1.07051(16) 0.42342(14) 0.0512(6) Uani 1 1 d . . .
H21A H 0.5758 1.0654 0.3838 0.061 Uiso 1 1 calc R . .
C22 C 0.68639(18) 1.13585(15) 0.45049(15) 0.0498(6) Uani 1 1 d . . .
H22A H 0.6928 1.1765 0.4301 0.060 Uiso 1 1 calc R . .
C23 C 0.7468(2) 1.14215(16) 0.50784(17) 0.0589(7) Uani 1 1 d . . .
H23A H 0.7953 1.1871 0.5266 0.071 Uiso 1 1 calc R . .
C24 C 0.73727(17) 1.08383(14) 0.53782(14) 0.0475(6) Uani 1 1 d . . .
H24A H 0.7790 1.0891 0.5774 0.057 Uiso 1 1 calc R . .
C25 C 0.71637(12) 0.52769(12) 0.14016(10) 0.0239(4) Uani 1 1 d . . .
C26 C 0.69410(13) 0.54984(12) 0.07637(10) 0.0284(4) Uani 1 1 d . . .
C27 C 0.73722(14) 0.50968(13) 0.00966(11) 0.0326(4) Uani 1 1 d . . .
C28 C 0.71383(17) 0.52903(16) -0.04922(12) 0.0441(5) Uani 1 1 d . . .
H28A H 0.7421 0.5013 -0.0945 0.053 Uiso 1 1 calc R . .
C29 C 0.65051(18) 0.58759(17) -0.04319(13) 0.0527(6) Uani 1 1 d . . .
H29A H 0.6354 0.6000 -0.0840 0.063 Uiso 1 1 calc R . .
C30 C 0.60937(17) 0.62799(16) 0.02230(13) 0.0484(6) Uani 1 1 d . . .
H30A H 0.5661 0.6687 0.0264 0.058 Uiso 1 1 calc R . .
C31 C 0.62986(15) 0.61044(13) 0.08294(12) 0.0356(5) Uani 1 1 d . . .
C32 C 0.81393(14) 0.45280(13) -0.00073(10) 0.0318(4) Uani 1 1 d . . .
C33 C 0.89060(14) 0.47815(13) 0.04936(11) 0.0311(4) Uani 1 1 d . . .
H33A H 0.8907 0.5290 0.0940 0.037 Uiso 1 1 calc R . .
C34 C 0.96676(14) 0.43085(13) 0.03544(11) 0.0341(4) Uani 1 1 d . . .
H34A H 1.0182 0.4496 0.0708 0.041 Uiso 1 1 calc R . .
C35 C 0.96962(16) 0.35652(14) -0.02922(11) 0.0373(5) Uani 1 1 d . . .
C36 C 0.89317(17) 0.33095(15) -0.07917(12) 0.0443(5) Uani 1 1 d . . .
H36A H 0.8934 0.2801 -0.1238 0.053 Uiso 1 1 calc R . .
C37 C 0.81619(16) 0.37784(14) -0.06547(12) 0.0409(5) Uani 1 1 d . . .
H37A H 0.7645 0.3586 -0.1006 0.049 Uiso 1 1 calc R . .
C38 C 1.05343(18) 0.30592(16) -0.04421(13) 0.0488(6) Uani 1 1 d . . .
H38A H 1.1095 0.3455 -0.0309 0.073 Uiso 1 1 calc R . .
H38B H 1.0515 0.2665 -0.0968 0.073 Uiso 1 1 calc R . .
H38C H 1.0538 0.2729 -0.0147 0.073 Uiso 1 1 calc R . .
C39 C 0.57908(14) 0.65619(14) 0.15020(12) 0.0362(5) Uani 1 1 d . . .
C40 C 0.52926(14) 0.61336(14) 0.18372(12) 0.0371(5) Uani 1 1 d . . .
H40A H 0.5299 0.5527 0.1652 0.044 Uiso 1 1 calc R . .
C41 C 0.47837(15) 0.65693(16) 0.24368(13) 0.0431(5) Uani 1 1 d . . .
H41A H 0.4453 0.6259 0.2660 0.052 Uiso 1 1 calc R . .
C42 C 0.47501(16) 0.74532(17) 0.27157(14) 0.0529(6) Uani 1 1 d . . .
C43 C 0.52513(19) 0.78809(17) 0.23814(17) 0.0629(8) Uani 1 1 d . . .
H43A H 0.5243 0.8487 0.2566 0.075 Uiso 1 1 calc R . .
C44 C 0.57621(18) 0.74530(16) 0.17887(16) 0.0551(6) Uani 1 1 d . . .
H44A H 0.6099 0.7767 0.1572 0.066 Uiso 1 1 calc R . .
C45 C 0.41744(19) 0.7932(2) 0.33607(17) 0.0745(10) Uani 1 1 d . . .
H45A H 0.3611 0.8086 0.3179 0.112 Uiso 1 1 calc R . .
H45B H 0.4533 0.8456 0.3713 0.112 Uiso 1 1 calc R . .
H45C H 0.4007 0.7564 0.3607 0.112 Uiso 1 1 calc R . .
C46 C 0.92890(12) 0.55337(11) 0.25607(9) 0.0227(4) Uani 1 1 d . . .
C47 C 1.02975(12) 0.57912(12) 0.25290(9) 0.0245(4) Uani 1 1 d . . .
C48 C 1.09595(13) 0.51769(12) 0.23457(10) 0.0266(4) Uani 1 1 d . . .
C49 C 1.18900(13) 0.54525(13) 0.23638(11) 0.0324(4) Uani 1 1 d . . .
H49A H 1.2340 0.5046 0.2248 0.039 Uiso 1 1 calc R . .
C50 C 1.21690(14) 0.63012(14) 0.25458(12) 0.0383(5) Uani 1 1 d . . .
H50A H 1.2805 0.6475 0.2556 0.046 Uiso 1 1 calc R . .
C51 C 1.15210(14) 0.68958(13) 0.27122(12) 0.0359(5) Uani 1 1 d . . .
H51A H 1.1716 0.7479 0.2835 0.043 Uiso 1 1 calc R . .
C52 C 1.05831(13) 0.66560(12) 0.27042(10) 0.0279(4) Uani 1 1 d . . .
C53 C 1.07545(12) 0.42473(12) 0.21596(10) 0.0261(4) Uani 1 1 d . . .
C54 C 1.02595(12) 0.39668(12) 0.26079(10) 0.0276(4) Uani 1 1 d . . .
H54A H 0.9987 0.4374 0.3024 0.033 Uiso 1 1 calc R . .
C55 C 1.01565(14) 0.31053(13) 0.24594(12) 0.0345(4) Uani 1 1 d . . .
H55A H 0.9821 0.2930 0.2778 0.041 Uiso 1 1 calc R . .
C56 C 1.05362(14) 0.24893(13) 0.18498(13) 0.0383(5) Uani 1 1 d . . .
C57 C 1.10114(15) 0.27618(14) 0.13927(12) 0.0389(5) Uani 1 1 d . . .
H57A H 1.1263 0.2351 0.0967 0.047 Uiso 1 1 calc R . .
C58 C 1.11281(14) 0.36273(13) 0.15452(11) 0.0329(4) Uani 1 1 d . . .
H58A H 1.1467 0.3801 0.1227 0.040 Uiso 1 1 calc R . .
C59 C 1.04448(19) 0.15523(15) 0.17051(16) 0.0579(7) Uani 1 1 d . . .
H59A H 1.0362 0.1193 0.1171 0.087 Uiso 1 1 calc R . .
H59B H 0.9908 0.1441 0.1945 0.087 Uiso 1 1 calc R . .
H59C H 1.1005 0.1415 0.1905 0.087 Uiso 1 1 calc R . .
C60 C 0.99308(13) 0.73380(12) 0.28378(11) 0.0289(4) Uani 1 1 d . . .
C61 C 0.91699(14) 0.72118(12) 0.23563(11) 0.0321(4) Uani 1 1 d . . .
H61A H 0.9045 0.6672 0.1941 0.039 Uiso 1 1 calc R . .
C62 C 0.85863(15) 0.78574(13) 0.24683(12) 0.0381(5) Uani 1 1 d . . .
H62A H 0.8065 0.7751 0.2132 0.046 Uiso 1 1 calc R . .
C63 C 0.87531(17) 0.86581(14) 0.30658(13) 0.0425(5) Uani 1 1 d . . .
C64 C 0.95177(16) 0.87888(13) 0.35431(13) 0.0426(5) Uani 1 1 d . . .
H64A H 0.9648 0.9332 0.3954 0.051 Uiso 1 1 calc R . .
C65 C 1.01007(15) 0.81405(13) 0.34347(12) 0.0366(5) Uani 1 1 d . . .
H65A H 1.0621 0.8247 0.3772 0.044 Uiso 1 1 calc R . .
C66 C 0.8100(2) 0.93510(17) 0.31923(18) 0.0649(8) Uani 1 1 d . . .
H66A H 0.8349 0.9884 0.3610 0.097 Uiso 1 1 calc R . .
H66B H 0.7494 0.9166 0.3301 0.097 Uiso 1 1 calc R . .
H66C H 0.8034 0.9451 0.2747 0.097 Uiso 1 1 calc R . .
C67 C 0.79921(11) 0.46388(11) 0.36687(10) 0.0220(3) Uani 1 1 d . . .
C68 C 0.81604(12) 0.45174(11) 0.43638(10) 0.0234(4) Uani 1 1 d . . .
C69 C 0.80089(12) 0.36938(12) 0.43412(10) 0.0268(4) Uani 1 1 d . . .
C70 C 0.81383(14) 0.35885(14) 0.49905(11) 0.0346(4) Uani 1 1 d . . .
H70A H 0.8046 0.3030 0.4974 0.041 Uiso 1 1 calc R . .
C71 C 0.83970(15) 0.42789(14) 0.56541(11) 0.0370(5) Uani 1 1 d . . .
H71A H 0.8468 0.4199 0.6093 0.044 Uiso 1 1 calc R . .
C72 C 0.85524(14) 0.50858(14) 0.56783(11) 0.0332(4) Uani 1 1 d . . .
H72A H 0.8736 0.5560 0.6138 0.040 Uiso 1 1 calc R . .
C73 C 0.84468(12) 0.52233(12) 0.50432(10) 0.0272(4) Uani 1 1 d . . .
C74 C 0.76583(13) 0.28969(12) 0.36740(10) 0.0274(4) Uani 1 1 d . . .
C75 C 0.67616(14) 0.27945(12) 0.33767(11) 0.0315(4) Uani 1 1 d . . .
H75A H 0.6395 0.3271 0.3540 0.038 Uiso 1 1 calc R . .
C76 C 0.63901(15) 0.20008(13) 0.28397(12) 0.0384(5) Uani 1 1 d . . .
H76A H 0.5770 0.1943 0.2645 0.046 Uiso 1 1 calc R . .
C77 C 0.69066(17) 0.12941(13) 0.25835(12) 0.0419(5) Uani 1 1 d . . .
C78 C 0.78134(17) 0.14083(13) 0.28615(12) 0.0417(5) Uani 1 1 d . . .
H78A H 0.8189 0.0939 0.2680 0.050 Uiso 1 1 calc R . .
C79 C 0.81864(15) 0.21939(13) 0.34002(11) 0.0353(4) Uani 1 1 d . . .
H79A H 0.8811 0.2254 0.3585 0.042 Uiso 1 1 calc R . .
C80 C 0.6484(2) 0.04259(16) 0.20214(16) 0.0654(8) Uani 1 1 d . . .
H80A H 0.6977 0.0070 0.1769 0.098 Uiso 1 1 calc R . .
H80B H 0.6076 0.0504 0.1658 0.098 Uiso 1 1 calc R . .
H80C H 0.6125 0.0142 0.2273 0.098 Uiso 1 1 calc R . .
C81 C 0.87207(13) 0.61155(12) 0.51406(10) 0.0298(4) Uani 1 1 d . . .
C82 C 0.93354(14) 0.62794(13) 0.46927(11) 0.0339(4) Uani 1 1 d . . .
H82A H 0.9525 0.5813 0.4271 0.041 Uiso 1 1 calc R . .
C83 C 0.96771(15) 0.71095(14) 0.48493(13) 0.0409(5) Uani 1 1 d . . .
H83A H 1.0097 0.7203 0.4532 0.049 Uiso 1 1 calc R . .
C84 C 0.94194(17) 0.78077(14) 0.54594(13) 0.0454(5) Uani 1 1 d . . .
C85 C 0.87889(18) 0.76496(15) 0.58965(13) 0.0488(6) Uani 1 1 d . . .
H85A H 0.8590 0.8119 0.6311 0.059 Uiso 1 1 calc R . .
C86 C 0.84391(16) 0.68207(14) 0.57442(12) 0.0412(5) Uani 1 1 d . . .
H86A H 0.8004 0.6731 0.6053 0.049 Uiso 1 1 calc R . .
C87 C 0.9833(2) 0.87106(16) 0.56452(17) 0.0651(8) Uani 1 1 d . . .
H87A H 0.9420 0.9129 0.5952 0.098 Uiso 1 1 calc R . .
H87B H 0.9911 0.8777 0.5188 0.098 Uiso 1 1 calc R . .
H87C H 1.0437 0.8810 0.5916 0.098 Uiso 1 1 calc R . .
C88 C 0.58675(12) 0.44360(11) 0.25946(9) 0.0228(4) Uani 1 1 d . . .
C89 C 0.48961(12) 0.40712(11) 0.26037(10) 0.0248(4) Uani 1 1 d . . .
C90 C 0.45055(13) 0.33254(12) 0.19985(11) 0.0296(4) Uani 1 1 d . . .
C91 C 0.35846(14) 0.30408(14) 0.19992(12) 0.0367(5) Uani 1 1 d . . .
H91A H 0.3317 0.2543 0.1588 0.044 Uiso 1 1 calc R . .
C92 C 0.30544(14) 0.34649(14) 0.25822(12) 0.0384(5) Uani 1 1 d . . .
H92A H 0.2425 0.3268 0.2569 0.046 Uiso 1 1 calc R . .
C93 C 0.34483(13) 0.41784(13) 0.31851(11) 0.0337(4) Uani 1 1 d . . .
H93A H 0.3088 0.4463 0.3593 0.040 Uiso 1 1 calc R . .
C94 C 0.43641(12) 0.44913(12) 0.32094(10) 0.0270(4) Uani 1 1 d . . .
C95 C 0.50066(13) 0.28190(13) 0.13281(11) 0.0334(4) Uani 1 1 d . . .
C96 C 0.54272(14) 0.31909(15) 0.09141(11) 0.0375(5) Uani 1 1 d . . .
H96A H 0.5452 0.3797 0.1081 0.045 Uiso 1 1 calc R . .
C97 C 0.58124(16) 0.26946(19) 0.02605(13) 0.0542(7) Uani 1 1 d . . .
H97A H 0.6094 0.2965 -0.0016 0.065 Uiso 1 1 calc R . .
C98 C 0.57929(19) 0.1809(2) 0.00040(15) 0.0660(9) Uani 1 1 d . . .
C99 C 0.5402(2) 0.14433(18) 0.04262(17) 0.0668(9) Uani 1 1 d . . .
H99A H 0.5400 0.0840 0.0267 0.080 Uiso 1 1 calc R . .
C100 C 0.50088(16) 0.19313(15) 0.10788(14) 0.0495(6) Uani 1 1 d . . .
H10B H 0.4739 0.1659 0.1358 0.059 Uiso 1 1 calc R . .
C101 C 0.6185(3) 0.1274(3) -0.07296(18) 0.1070(15) Uani 1 1 d . . .
H10C H 0.6566 0.0852 -0.0675 0.161 Uiso 1 1 calc R . .
H10D H 0.6566 0.1651 -0.0884 0.161 Uiso 1 1 calc R . .
H10E H 0.5676 0.0973 -0.1104 0.161 Uiso 1 1 calc R . .
C102 C 0.47345(12) 0.52250(12) 0.39109(10) 0.0270(4) Uani 1 1 d . . .
C103 C 0.55669(13) 0.52100(12) 0.42679(10) 0.0275(4) Uani 1 1 d . . .
H10F H 0.5932 0.4739 0.4043 0.033 Uiso 1 1 calc R . .
C104 C 0.58712(14) 0.58663(13) 0.49428(11) 0.0322(4) Uani 1 1 d . . .
H10G H 0.6446 0.5843 0.5172 0.039 Uiso 1 1 calc R . .
C105 C 0.53515(14) 0.65617(13) 0.52934(11) 0.0340(4) Uani 1 1 d . . .
C106 C 0.45160(14) 0.65755(13) 0.49411(12) 0.0369(5) Uani 1 1 d . . .
H10H H 0.4147 0.7043 0.5171 0.044 Uiso 1 1 calc R . .
C107 C 0.42114(13) 0.59220(13) 0.42616(11) 0.0338(4) Uani 1 1 d . . .
H10I H 0.3639 0.5948 0.4031 0.041 Uiso 1 1 calc R . .
C108 C 0.56949(18) 0.72831(15) 0.60293(12) 0.0478(6) Uani 1 1 d . . .
H10J H 0.5317 0.7769 0.6140 0.072 Uiso 1 1 calc R . .
H10K H 0.6342 0.7467 0.6008 0.072 Uiso 1 1 calc R . .
H10L H 0.5649 0.7081 0.6417 0.072 Uiso 1 1 calc R . .
O9 O 0.79236(18) 0.98915(16) 0.77942(13) 0.0899(7) Uani 1 1 d . . .
C109 C 0.9320(3) 1.0701(3) 0.7912(2) 0.1139(16) Uani 1 1 d U . .
H10M H 0.9644 1.1117 0.7768 0.171 Uiso 1 1 calc R . .
H10N H 0.9646 1.0177 0.7744 0.171 Uiso 1 1 calc R . .
H10O H 0.9302 1.0951 0.8451 0.171 Uiso 1 1 calc R . .
C110 C 0.8366(3) 1.0490(3) 0.7569(2) 0.0929(11) Uani 1 1 d U . .
H11B H 0.8030 1.1015 0.7732 0.112 Uiso 1 1 calc R . .
H11C H 0.8375 1.0236 0.7024 0.112 Uiso 1 1 calc R . .
C111 C 0.7020(3) 0.9592(3) 0.7471(2) 0.0891(11) Uani 1 1 d U . .
H11D H 0.7031 0.9299 0.6926 0.107 Uiso 1 1 calc R . .
H11E H 0.6630 1.0080 0.7600 0.107 Uiso 1 1 calc R . .
C112 C 0.6644(3) 0.8990(3) 0.7755(2) 0.1176(17) Uani 1 1 d U . .
H11F H 0.6013 0.8772 0.7537 0.176 Uiso 1 1 calc R . .
H11G H 0.6634 0.9287 0.8294 0.176 Uiso 1 1 calc R . .
H11H H 0.7034 0.8509 0.7623 0.176 Uiso 1 1 calc R . .

loop_
_atom_site_aniso_label
_atom_site_aniso_U_11
_atom_site_aniso_U_22
_atom_site_aniso_U_33
_atom_site_aniso_U_23
_atom_site_aniso_U_13
_atom_site_aniso_U_12
Fe1 0.02117(13) 0.01821(12) 0.02120(13) 0.00687(10) 0.00328(10) 0.00244(10)
Fe2 0.02357(13) 0.01836(12) 0.02183(13) 0.00787(10) 0.00417(10) 0.00328(10)
N1 0.0287(8) 0.0224(7) 0.0245(8) 0.0095(6) 0.0052(6) 0.0040(6)
N2 0.0299(8) 0.0214(7) 0.0273(8) 0.0099(6) 0.0063(6) 0.0031(6)
O1 0.0284(7) 0.0254(6) 0.0274(7) 0.0131(5) 0.0021(5) 0.0033(5)
O2 0.0224(6) 0.0232(6) 0.0255(6) 0.0092(5) 0.0012(5) 0.0002(5)
O3 0.0252(6) 0.0267(6) 0.0213(6) 0.0097(5) 0.0048(5) 0.0049(5)
O4 0.0211(6) 0.0251(6) 0.0260(6) 0.0092(5) 0.0025(5) 0.0019(5)
O5 0.0285(7) 0.0260(6) 0.0248(6) 0.0117(5) 0.0036(5) 0.0040(5)
O6 0.0244(6) 0.0255(6) 0.0252(6) 0.0091(5) 0.0052(5) 0.0020(5)
O7 0.0249(6) 0.0232(6) 0.0258(6) 0.0112(5) 0.0020(5) 0.0031(5)
O8 0.0250(6) 0.0223(6) 0.0289(7) 0.0104(5) 0.0034(5) 0.0012(5)
C1 0.122(3) 0.0243(11) 0.0586(16) 0.0151(11) 0.0561(17) 0.0083(13)
C2 0.127(3) 0.0290(12) 0.0548(16) 0.0110(11) 0.0626(17) 0.0102(14)
C3 0.0356(11) 0.0242(9) 0.0304(10) 0.0059(8) 0.0094(8) 0.0055(8)
C4 0.112(2) 0.0230(11) 0.0545(15) 0.0167(11) 0.0449(16) 0.0141(13)
C5 0.104(2) 0.0287(11) 0.0465(14) 0.0158(11) 0.0428(15) 0.0170(13)
C6 0.0616(15) 0.0259(11) 0.0408(12) 0.0042(9) 0.0189(11) 0.0077(10)
C7 0.0463(12) 0.0208(9) 0.0377(11) 0.0036(8) 0.0125(10) 0.0089(9)
C8 0.0477(13) 0.0355(12) 0.0393(12) 0.0081(10) -0.0011(10) 0.0040(10)
C9 0.0456(13) 0.0359(12) 0.0501(14) 0.0103(11) -0.0014(11) -0.0055(10)
C10 0.0541(14) 0.0298(11) 0.0535(14) 0.0153(10) 0.0070(11) 0.0055(10)
C11 0.0493(14) 0.0353(12) 0.0621(16) 0.0197(11) -0.0030(12) 0.0106(10)
C12 0.0381(12) 0.0302(11) 0.0617(15) 0.0100(11) 0.0003(11) 0.0043(9)
C13 0.0323(10) 0.0238(9) 0.0405(11) 0.0091(9) 0.0101(9) 0.0018(8)
C14 0.0377(11) 0.0270(10) 0.0425(12) 0.0121(9) 0.0174(9) 0.0062(9)
C15 0.0438(11) 0.0206(9) 0.0294(10) 0.0112(8) 0.0092(8) 0.0064(8)
C16 0.0377(11) 0.0244(10) 0.0464(12) 0.0095(9) 0.0051(9) -0.0015(8)
C17 0.0307(10) 0.0255(9) 0.0429(12) 0.0113(9) 0.0084(9) 0.0034(8)
C18 0.0553(14) 0.0237(10) 0.0335(11) 0.0077(9) 0.0135(10) 0.0066(9)
C19 0.0439(12) 0.0217(9) 0.0348(11) 0.0075(8) 0.0153(9) 0.0100(8)
C20 0.0514(14) 0.0372(12) 0.0521(14) 0.0190(11) 0.0014(11) -0.0050(10)
C21 0.0556(15) 0.0521(15) 0.0531(15) 0.0282(12) 0.0069(12) 0.0125(12)
C22 0.0594(15) 0.0362(12) 0.0649(16) 0.0297(12) 0.0239(13) 0.0133(11)
C23 0.0622(17) 0.0411(14) 0.0771(19) 0.0310(14) 0.0008(14) -0.0088(12)
C24 0.0536(14) 0.0344(12) 0.0534(14) 0.0190(11) -0.0007(11) -0.0030(10)
C25 0.0194(8) 0.0286(9) 0.0263(9) 0.0138(8) 0.0044(7) 0.0046(7)
C26 0.0300(10) 0.0287(10) 0.0289(10) 0.0148(8) 0.0002(8) 0.0030(8)
C27 0.0360(11) 0.0356(11) 0.0297(10) 0.0169(9) 0.0027(8) 0.0061(9)
C28 0.0535(14) 0.0545(14) 0.0310(11) 0.0230(11) 0.0078(10) 0.0135(11)
C29 0.0647(16) 0.0683(17) 0.0415(13) 0.0369(13) 0.0047(12) 0.0229(13)
C30 0.0546(14) 0.0554(14) 0.0477(14) 0.0316(12) 0.0046(11) 0.0240(12)
C31 0.0377(11) 0.0371(11) 0.0366(11) 0.0193(9) 0.0026(9) 0.0094(9)
C32 0.0385(11) 0.0336(10) 0.0272(10) 0.0157(8) 0.0081(8) 0.0073(9)
C33 0.0382(11) 0.0311(10) 0.0270(10) 0.0145(8) 0.0092(8) 0.0057(8)
C34 0.0368(11) 0.0384(11) 0.0321(10) 0.0192(9) 0.0070(9) 0.0074(9)
C35 0.0469(12) 0.0396(11) 0.0337(11) 0.0212(9) 0.0152(9) 0.0146(10)
C36 0.0604(15) 0.0400(12) 0.0296(11) 0.0098(9) 0.0106(10) 0.0165(11)
C37 0.0456(13) 0.0443(12) 0.0293(11) 0.0118(10) 0.0014(9) 0.0081(10)
C38 0.0570(15) 0.0542(14) 0.0425(13) 0.0239(11) 0.0174(11) 0.0264(12)
C39 0.0315(11) 0.0400(11) 0.0389(11) 0.0173(10) 0.0010(9) 0.0128(9)
C40 0.0300(10) 0.0391(11) 0.0419(12) 0.0160(10) 0.0020(9) 0.0116(9)
C41 0.0283(11) 0.0540(14) 0.0447(13) 0.0181(11) 0.0047(9) 0.0085(10)
C42 0.0319(12) 0.0544(15) 0.0539(15) 0.0046(12) 0.0051(11) 0.0094(11)
C43 0.0556(16) 0.0373(13) 0.081(2) 0.0093(13) 0.0148(15) 0.0138(12)
C44 0.0554(15) 0.0395(13) 0.0720(18) 0.0235(13) 0.0164(13) 0.0119(11)
C45 0.0459(15) 0.0701(19) 0.0697(19) -0.0081(15) 0.0157(14) 0.0118(14)
C46 0.0234(9) 0.0243(9) 0.0228(9) 0.0123(7) 0.0025(7) 0.0022(7)
C47 0.0235(9) 0.0277(9) 0.0203(8) 0.0086(7) 0.0029(7) 0.0011(7)
C48 0.0257(9) 0.0325(10) 0.0202(9) 0.0098(8) 0.0029(7) 0.0030(8)
C49 0.0232(9) 0.0401(11) 0.0328(10) 0.0140(9) 0.0045(8) 0.0050(8)
C50 0.0226(10) 0.0446(12) 0.0428(12) 0.0146(10) 0.0054(9) -0.0033(9)
C51 0.0311(10) 0.0322(10) 0.0402(11) 0.0125(9) 0.0042(9) -0.0062(8)
C52 0.0271(9) 0.0286(9) 0.0256(9) 0.0094(8) 0.0029(7) 0.0002(8)
C53 0.0223(9) 0.0306(10) 0.0239(9) 0.0102(8) -0.0008(7) 0.0055(7)
C54 0.0236(9) 0.0318(10) 0.0256(9) 0.0103(8) -0.0005(7) 0.0057(8)
C55 0.0292(10) 0.0366(11) 0.0412(12) 0.0205(10) -0.0022(9) 0.0025(8)
C56 0.0312(11) 0.0293(10) 0.0484(13) 0.0111(10) -0.0063(9) 0.0038(8)
C57 0.0364(11) 0.0346(11) 0.0349(11) 0.0036(9) -0.0002(9) 0.0112(9)
C58 0.0321(10) 0.0368(11) 0.0278(10) 0.0108(9) 0.0039(8) 0.0084(8)
C59 0.0586(16) 0.0308(12) 0.0759(19) 0.0150(12) -0.0019(14) 0.0059(11)
C60 0.0299(10) 0.0248(9) 0.0320(10) 0.0122(8) 0.0086(8) -0.0015(8)
C61 0.0367(11) 0.0266(10) 0.0335(10) 0.0131(8) 0.0064(8) 0.0012(8)
C62 0.0398(12) 0.0358(11) 0.0444(12) 0.0221(10) 0.0064(10) 0.0053(9)
C63 0.0502(13) 0.0291(11) 0.0536(14) 0.0213(10) 0.0160(11) 0.0074(10)
C64 0.0523(14) 0.0224(10) 0.0469(13) 0.0089(9) 0.0136(11) -0.0010(9)
C65 0.0367(11) 0.0285(10) 0.0393(11) 0.0102(9) 0.0048(9) -0.0047(9)
C66 0.076(2) 0.0411(14) 0.083(2) 0.0293(14) 0.0163(16) 0.0230(13)
C67 0.0183(8) 0.0229(9) 0.0241(9) 0.0100(7) 0.0001(7) -0.0023(7)
C68 0.0191(8) 0.0277(9) 0.0242(9) 0.0116(7) 0.0034(7) 0.0033(7)
C69 0.0247(9) 0.0311(10) 0.0274(9) 0.0148(8) 0.0038(7) 0.0041(8)
C70 0.0374(11) 0.0379(11) 0.0358(11) 0.0229(9) 0.0018(9) 0.0028(9)
C71 0.0387(11) 0.0510(13) 0.0266(10) 0.0220(10) 0.0000(8) 0.0042(10)
C72 0.0308(10) 0.0415(11) 0.0237(9) 0.0105(9) -0.0006(8) 0.0052(9)
C73 0.0220(9) 0.0329(10) 0.0251(9) 0.0106(8) 0.0025(7) 0.0041(8)
C74 0.0333(10) 0.0262(9) 0.0270(9) 0.0152(8) 0.0057(8) 0.0026(8)
C75 0.0353(11) 0.0275(10) 0.0304(10) 0.0107(8) 0.0048(8) 0.0042(8)
C76 0.0392(12) 0.0347(11) 0.0340(11) 0.0087(9) 0.0024(9) -0.0032(9)
C77 0.0605(15) 0.0272(10) 0.0338(11) 0.0092(9) 0.0133(10) -0.0032(10)
C78 0.0609(15) 0.0284(10) 0.0399(12) 0.0163(9) 0.0172(11) 0.0142(10)
C79 0.0405(12) 0.0352(11) 0.0359(11) 0.0196(9) 0.0072(9) 0.0098(9)
C80 0.089(2) 0.0347(13) 0.0544(16) 0.0028(12) 0.0140(15) -0.0096(13)
C81 0.0278(10) 0.0301(10) 0.0256(9) 0.0067(8) -0.0036(8) 0.0015(8)
C82 0.0310(10) 0.0340(11) 0.0306(10) 0.0087(9) -0.0011(8) -0.0001(8)
C83 0.0384(12) 0.0389(12) 0.0443(13) 0.0181(10) -0.0015(10) -0.0041(9)
C84 0.0490(14) 0.0328(11) 0.0476(13) 0.0126(10) -0.0099(11) -0.0034(10)
C85 0.0581(15) 0.0334(12) 0.0406(13) 0.0018(10) 0.0009(11) 0.0084(11)
C86 0.0445(13) 0.0385(12) 0.0327(11) 0.0071(9) 0.0066(9) 0.0052(10)
C87 0.076(2) 0.0354(13) 0.0753(19) 0.0183(13) -0.0117(16) -0.0084(13)
C88 0.0232(9) 0.0260(9) 0.0184(8) 0.0090(7) 0.0003(7) 0.0009(7)
C89 0.0214(9) 0.0252(9) 0.0292(9) 0.0130(8) 0.0007(7) 0.0014(7)
C90 0.0265(10) 0.0300(10) 0.0317(10) 0.0132(8) -0.0025(8) 0.0009(8)
C91 0.0302(11) 0.0367(11) 0.0370(11) 0.0119(9) -0.0061(9) -0.0096(9)
C92 0.0221(10) 0.0486(13) 0.0434(12) 0.0204(10) -0.0027(9) -0.0079(9)
C93 0.0240(9) 0.0412(11) 0.0362(11) 0.0167(9) 0.0060(8) 0.0018(8)
C94 0.0243(9) 0.0272(9) 0.0308(10) 0.0137(8) 0.0016(7) 0.0014(7)
C95 0.0237(9) 0.0335(10) 0.0310(10) 0.0033(8) -0.0061(8) -0.0004(8)
C96 0.0301(10) 0.0456(12) 0.0277(10) 0.0074(9) -0.0031(8) 0.0036(9)
C97 0.0371(13) 0.0820(19) 0.0297(12) 0.0100(12) 0.0004(10) 0.0106(12)
C98 0.0434(15) 0.076(2) 0.0408(14) -0.0127(14) -0.0053(12) 0.0190(14)
C99 0.0533(16) 0.0414(14) 0.0688(19) -0.0116(14) -0.0102(14) 0.0102(12)
C100 0.0418(13) 0.0345(12) 0.0566(15) 0.0059(11) -0.0080(11) 0.0000(10)
C101 0.084(2) 0.121(3) 0.0539(19) -0.026(2) 0.0039(17) 0.038(2)
C102 0.0239(9) 0.0278(9) 0.0302(10) 0.0132(8) 0.0062(7) 0.0000(7)
C103 0.0262(9) 0.0267(9) 0.0298(10) 0.0119(8) 0.0064(8) 0.0024(7)
C104 0.0296(10) 0.0348(10) 0.0312(10) 0.0135(9) 0.0025(8) 0.0004(8)
C105 0.0361(11) 0.0309(10) 0.0297(10) 0.0078(8) 0.0095(8) 0.0000(8)
C106 0.0351(11) 0.0333(11) 0.0398(12) 0.0115(9) 0.0141(9) 0.0096(9)
C107 0.0254(10) 0.0373(11) 0.0377(11) 0.0143(9) 0.0070(8) 0.0060(8)
C108 0.0539(14) 0.0414(13) 0.0342(12) 0.0027(10) 0.0037(10) 0.0035(11)
O9 0.0971(18) 0.0887(17) 0.0874(17) 0.0463(14) -0.0121(14) -0.0215(14)
C109 0.081(3) 0.165(4) 0.076(2) 0.040(3) -0.002(2) -0.049(3)
C110 0.095(3) 0.103(3) 0.093(3) 0.056(2) 0.005(2) -0.012(2)
C111 0.093(3) 0.103(3) 0.066(2) 0.035(2) -0.0035(19) -0.018(2)
C112 0.159(4) 0.102(3) 0.063(2) 0.018(2) -0.002(2) -0.063(3)

loop_
_geom_bond_atom_site_label_1
_geom_bond_atom_site_label_2
_geom_bond_distance
_geom_bond_site_symmetry_2
_geom_bond_publ_flag
Fe1 O2 2.0256(13) . ?
Fe1 O4 2.0325(13) . ?
Fe1 N1 2.0825(15) . ?
Fe1 O3 2.1336(13) . ?
Fe1 O1 2.1362(13) . ?
Fe1 Fe2 2.7711(6) . ?
Fe2 O7 2.0208(12) . ?
Fe2 O5 2.0232(13) . ?
Fe2 N2 2.0922(15) . ?
Fe2 O8 2.1304(13) . ?
Fe2 O6 2.1370(13) . ?
N1 C5 1.305(3) . ?
N1 C1 1.312(3) . ?
N2 C13 1.332(2) . ?
N2 C17 1.336(2) . ?
O1 C25 1.255(2) . ?
O2 C46 1.262(2) . ?
O3 C67 1.257(2) . ?
O4 C88 1.268(2) . ?
O5 C25 1.268(2) . ?
O6 C46 1.255(2) . ?
O7 C67 1.263(2) . ?
O8 C88 1.251(2) . ?
C1 C2 1.377(3) . ?
C2 C3 1.359(3) . ?
C3 C4 1.359(3) . ?
C3 C6 1.521(3) . ?
C4 C5 1.384(3) . ?
C6 C7 1.506(3) . ?
C7 C12 1.385(3) . ?
C7 C8 1.387(3) . ?
C8 C9 1.382(3) . ?
C9 C10 1.371(3) . ?
C10 C11 1.370(3) . ?
C11 C12 1.378(3) . ?
C13 C14 1.384(3) . ?
C14 C15 1.380(3) . ?
C15 C16 1.383(3) . ?
C15 C18 1.510(3) . ?
C16 C17 1.373(3) . ?
C18 C19 1.513(3) . ?
C19 C24 1.378(3) . ?
C19 C20 1.378(3) . ?
C20 C21 1.389(3) . ?
C21 C22 1.367(4) . ?
C22 C23 1.384(4) . ?
C23 C24 1.375(3) . ?
C25 C26 1.512(2) . ?
C26 C27 1.408(3) . ?
C26 C31 1.411(3) . ?
C27 C28 1.392(3) . ?
C27 C32 1.491(3) . ?
C28 C29 1.378(3) . ?
C29 C30 1.375(3) . ?
C30 C31 1.398(3) . ?
C31 C39 1.489(3) . ?
C32 C33 1.388(3) . ?
C32 C37 1.392(3) . ?
C33 C34 1.380(3) . ?
C34 C35 1.386(3) . ?
C35 C36 1.384(3) . ?
C35 C38 1.505(3) . ?
C36 C37 1.386(3) . ?
C39 C40 1.381(3) . ?
C39 C44 1.397(3) . ?
C40 C41 1.384(3) . ?
C41 C42 1.387(3) . ?
C42 C43 1.381(4) . ?
C42 C45 1.517(3) . ?
C43 C44 1.374(4) . ?
C46 C47 1.514(2) . ?
C47 C52 1.409(3) . ?
C47 C48 1.414(3) . ?
C48 C49 1.398(3) . ?
C48 C53 1.490(3) . ?
C49 C50 1.378(3) . ?
C50 C51 1.378(3) . ?
C51 C52 1.395(3) . ?
C52 C60 1.496(3) . ?
C53 C54 1.388(3) . ?
C53 C58 1.397(3) . ?
C54 C55 1.382(3) . ?
C55 C56 1.393(3) . ?
C56 C57 1.380(3) . ?
C56 C59 1.511(3) . ?
C57 C58 1.388(3) . ?
C60 C61 1.384(3) . ?
C60 C65 1.391(3) . ?
C61 C62 1.387(3) . ?
C62 C63 1.390(3) . ?
C63 C64 1.382(3) . ?
C63 C66 1.513(3) . ?
C64 C65 1.391(3) . ?
C67 C68 1.507(2) . ?
C68 C69 1.404(3) . ?
C68 C73 1.413(3) . ?
C69 C70 1.396(3) . ?
C69 C74 1.496(3) . ?
C70 C71 1.375(3) . ?
C71 C72 1.375(3) . ?
C72 C73 1.395(3) . ?
C73 C81 1.491(3) . ?
C74 C75 1.382(3) . ?
C74 C79 1.392(3) . ?
C75 C76 1.392(3) . ?
C76 C77 1.385(3) . ?
C77 C78 1.381(3) . ?
C77 C80 1.513(3) . ?
C78 C79 1.385(3) . ?
C81 C82 1.386(3) . ?
C81 C86 1.398(3) . ?
C82 C83 1.382(3) . ?
C83 C84 1.386(3) . ?
C84 C85 1.380(4) . ?
C84 C87 1.516(3) . ?
C85 C86 1.386(3) . ?
C88 C89 1.511(2) . ?
C89 C94 1.407(3) . ?
C89 C90 1.408(3) . ?
C90 C91 1.395(3) . ?
C90 C95 1.498(3) . ?
C91 C92 1.377(3) . ?
C92 C93 1.379(3) . ?
C93 C94 1.394(3) . ?
C94 C102 1.489(3) . ?
C95 C96 1.382(3) . ?
C95 C100 1.394(3) . ?
C96 C97 1.384(3) . ?
C97 C98 1.386(4) . ?
C98 C99 1.370(5) . ?
C98 C101 1.518(4) . ?
C99 C100 1.385(4) . ?
C102 C103 1.390(3) . ?
C102 C107 1.395(3) . ?
C103 C104 1.378(3) . ?
C104 C105 1.390(3) . ?
C105 C106 1.389(3) . ?
C105 C108 1.511(3) . ?
C106 C107 1.382(3) . ?
O9 C111 1.407(4) . ?
O9 C110 1.418(4) . ?
C109 C110 1.477(5) . ?
C111 C112 1.466(5) . ?
